data_4304378
loop_
_publ_author_name
'Jos\'e Ruiz'
'Mar\'ia Dolores Villa'
'Natalia Cutillas'
'Concepci\'on de Haro'
'Delia Bautista'
'Virtudes Moreno'
'Laura Valencia'

_publ_section_title
;
Palladium(II) and Platinum(II) Organometallic Complexes with
4,7-dihydro-5-methyl-7-oxo[1,2,4]triazolo[1,5-a]pyrimidine. Antitumor
Activity of the Platinum Compounds
;
_journal_name_full 'Inorganic Chemistry'
_journal_page_first 4490
_journal_page_last 4505
_journal_paper_doi 10.1021/ic701873b
_journal_volume 47
_journal_year 2008
_chemical_formula_sum 'C71.5 H86 F20 N10 O2 Pt2'
_chemical_formula_weight 1887.68
_chemical_name_systematic
; 
 ? 
;
_space_group_IT_number 14
_symmetry_cell_setting monoclinic
_symmetry_space_group_name_Hall '-P 2yn'
_symmetry_space_group_name_H-M 'P 1 21/n 1'
_atom_sites_solution_hydrogens geom
_atom_sites_solution_primary direct
_atom_sites_solution_secondary difmap
_audit_creation_method SHELXL-97
_cell_angle_alpha 90.00
_cell_angle_beta 113.605(2)
_cell_angle_gamma 90.00
_cell_formula_units_Z 4
_cell_length_a 12.4458(5)
_cell_length_b 46.806(2)
_cell_length_c 14.2160(6)
_cell_measurement_reflns_used 7147
_cell_measurement_temperature 100(2)
_cell_measurement_theta_max 25.99
_cell_measurement_theta_min 2.21
_cell_volume 7588.4(6)
_computing_cell_refinement 'Bruker SAINT'
_computing_data_collection 'Bruker SMART'
_computing_data_reduction 'Bruker SAINT'
_computing_molecular_graphics 'Bruker SHELXTL'
_computing_publication_material 'Bruker SHELXTL'
_computing_structure_refinement 'SHELXL-97 (Sheldrick, 1997)'
_computing_structure_solution 'SHELXS-97 (Sheldrick, 1990)'
_diffrn_ambient_temperature 100(2)
_diffrn_detector_area_resol_mean 8.26
_diffrn_measured_fraction_theta_full 0.999
_diffrn_measured_fraction_theta_max 0.940
_diffrn_measurement_device_type 'Bruker SMART APEX'
_diffrn_measurement_method \w-scan
_diffrn_radiation_monochromator graphite
_diffrn_radiation_source 'fine-focus sealed tube'
_diffrn_radiation_type MoK\a
_diffrn_radiation_wavelength 0.71073
_diffrn_reflns_av_R_equivalents 0.0640
_diffrn_reflns_av_sigmaI/netI 0.0538
_diffrn_reflns_limit_h_max 16
_diffrn_reflns_limit_h_min -16
_diffrn_reflns_limit_k_max 60
_diffrn_reflns_limit_k_min -60
_diffrn_reflns_limit_l_max 18
_diffrn_reflns_limit_l_min -18
_diffrn_reflns_number 87941
_diffrn_reflns_theta_full 26.00
_diffrn_reflns_theta_max 28.31
_diffrn_reflns_theta_min 1.74
_exptl_absorpt_coefficient_mu 3.783
_exptl_absorpt_correction_T_max 0.8634
_exptl_absorpt_correction_T_min 0.4899
_exptl_absorpt_correction_type multi-scan
_exptl_absorpt_process_details SADABS
_exptl_crystal_colour colourless
_exptl_crystal_density_diffrn 1.652
_exptl_crystal_density_method 'not measured'
_exptl_crystal_description lath
_exptl_crystal_F_000 3748
_exptl_crystal_size_max 0.22
_exptl_crystal_size_mid 0.16
_exptl_crystal_size_min 0.04
_refine_diff_density_max 1.938
_refine_diff_density_min -1.397
_refine_diff_density_rms 0.151
_refine_ls_extinction_method none
_refine_ls_goodness_of_fit_ref 1.148
_refine_ls_hydrogen_treatment ' ordered methyls rigid, others riding'
_refine_ls_matrix_type full
_refine_ls_number_parameters 955
_refine_ls_number_reflns 17770
_refine_ls_number_restraints 12
_refine_ls_restrained_S_all 1.148
_refine_ls_R_factor_all 0.0599
_refine_ls_R_factor_gt 0.0482
_refine_ls_shift/su_max 0.007
_refine_ls_shift/su_mean 0.000
_refine_ls_structure_factor_coef Fsqd
_refine_ls_weighting_details 'calc w=1/[\s^2^(Fo^2^)+(0.0283P)^2^+19.6411P] where P=(Fo^2^+2Fc^2^)/3'
_refine_ls_weighting_scheme calc
_refine_ls_wR_factor_gt 0.0886
_refine_ls_wR_factor_ref 0.0922
_reflns_number_gt 15351
_reflns_number_total 17770
_reflns_threshold_expression >2sigma(I)
_cod_data_source_file ic701873b-file001_7.cif
_cod_data_source_block md482cas
_cod_original_formula_sum 'C71.50 H86 F20 N10 O2 Pt2'
_cod_database_code 4304378

loop_
_symmetry_equiv_pos_as_xyz
'x, y, z'
'-x+1/2, y+1/2, -z+1/2'
'-x, -y, -z'
'x-1/2, -y-1/2, z-1/2'

loop_
_atom_site_label
_atom_site_type_symbol
_atom_site_fract_x
_atom_site_fract_y
_atom_site_fract_z
_atom_site_U_iso_or_equiv
_atom_site_adp_type
_atom_site_occupancy
_atom_site_symmetry_multiplicity
_atom_site_calc_flag
_atom_site_refinement_flags
_atom_site_disorder_assembly
_atom_site_disorder_group
Pt1 Pt 0.886290(15) 0.648636(4) 0.804914(14) 0.01100(5) Uani 1 1 d . . .
Pt2 Pt 0.596320(15) 0.626561(4) 0.700240(14) 0.01218(5) Uani 1 1 d . . .
N4 N 0.9036(3) 0.60676(8) 0.7555(3) 0.0123(8) Uani 1 1 d . . .
N3 N 0.6974(4) 0.59379(9) 0.6756(3) 0.0148(9) Uani 1 1 d . . .
N8 N 0.8249(4) 0.56609(9) 0.6499(3) 0.0167(9) Uani 1 1 d . . .
N1 N 0.7169(4) 0.55361(9) 0.5934(3) 0.0197(9) Uani 1 1 d . . .
N13 N 0.8116(3) 0.66006(8) 0.6496(3) 0.0126(8) Uani 1 1 d . . .
N14 N 0.6056(3) 0.64642(9) 0.5709(3) 0.0150(9) Uani 1 1 d . . .
N7 N 0.7114(3) 0.67030(9) 0.4872(3) 0.0143(8) Uani 1 1 d . . .
N11 N 0.8232(4) 0.67998(9) 0.5083(3) 0.0191(9) Uani 1 1 d . . .
O1 O 0.9342(3) 0.53339(8) 0.6054(3) 0.0231(8) Uani 1 1 d . . .
O2 O 0.6359(3) 0.68105(9) 0.3157(3) 0.0299(9) Uani 1 1 d . . .
C41 C 0.8921(4) 0.69004(10) 0.8433(4) 0.0131(10) Uani 1 1 d . . .
C42 C 0.8163(4) 0.70386(11) 0.8791(4) 0.0147(10) Uani 1 1 d . . .
C43 C 0.8195(4) 0.73275(11) 0.8988(4) 0.0170(10) Uani 1 1 d . . .
C44 C 0.9018(5) 0.74990(11) 0.8857(4) 0.0202(11) Uani 1 1 d . . .
C45 C 0.9805(4) 0.73735(11) 0.8526(4) 0.0146(10) Uani 1 1 d . . .
C46 C 0.9746(4) 0.70858(11) 0.8336(3) 0.0128(10) Uani 1 1 d . . .
C51 C 0.4887(4) 0.65718(10) 0.7109(4) 0.0137(10) Uani 1 1 d . . .
C52 C 0.5126(4) 0.68616(11) 0.7085(4) 0.0174(11) Uani 1 1 d . . .
C53 C 0.4431(4) 0.70778(11) 0.7182(4) 0.0164(10) Uani 1 1 d . . .
C54 C 0.3400(4) 0.70109(11) 0.7279(4) 0.0167(10) Uani 1 1 d . . .
C55 C 0.3087(4) 0.67292(11) 0.7263(4) 0.0169(10) Uani 1 1 d . . .
C56 C 0.3819(4) 0.65183(11) 0.7179(4) 0.0176(10) Uani 1 1 d . . .
C21 C 0.9636(4) 0.63779(11) 0.9536(4) 0.0143(10) Uani 1 1 d . . .
C22 C 0.9235(4) 0.61479(11) 0.9937(4) 0.0169(10) Uani 1 1 d . . .
C23 C 0.9681(5) 0.60708(11) 1.0948(4) 0.0210(11) Uani 1 1 d . . .
C24 C 1.0621(5) 0.62169(13) 1.1649(4) 0.0238(12) Uani 1 1 d . . .
C25 C 1.1092(4) 0.64379(12) 1.1304(4) 0.0196(11) Uani 1 1 d . . .
C26 C 1.0610(4) 0.65104(11) 1.0276(4) 0.0175(10) Uani 1 1 d . . .
C31 C 0.5775(4) 0.60531(11) 0.8156(4) 0.0152(10) Uani 1 1 d . . .
C32 C 0.6169(4) 0.61466(11) 0.9167(4) 0.0192(11) Uani 1 1 d . . .
C33 C 0.6050(4) 0.59945(12) 0.9951(4) 0.0210(11) Uani 1 1 d . . .
C34 C 0.5501(4) 0.57316(13) 0.9747(4) 0.0235(12) Uani 1 1 d . . .
C35 C 0.5101(5) 0.56304(12) 0.8773(5) 0.0257(13) Uani 1 1 d . . .
C36 C 0.5230(4) 0.57895(12) 0.8007(4) 0.0215(11) Uani 1 1 d . . .
C3A C 0.8124(4) 0.59029(10) 0.6981(4) 0.0121(9) Uani 1 1 d . . .
C2 C 0.6466(4) 0.57143(12) 0.6129(4) 0.0208(11) Uani 1 1 d . . .
H2 H 0.5641 0.5688 0.5843 0.025 Uiso 1 1 calc R . .
C7 C 0.9319(4) 0.55540(11) 0.6526(4) 0.0179(11) Uani 1 1 d . . .
C6 C 1.0254(4) 0.57311(11) 0.7133(4) 0.0189(11) Uani 1 1 d . . .
H6 H 1.1025 0.5681 0.7212 0.023 Uiso 1 1 calc R . .
C5 C 1.0106(4) 0.59714(11) 0.7615(4) 0.0162(10) Uani 1 1 d . . .
C8 C 1.1163(4) 0.61439(12) 0.8264(4) 0.0222(12) Uani 1 1 d . . .
H8A H 1.1358 0.6105 0.8991 0.027 Uiso 1 1 calc R . .
H8B H 1.0991 0.6348 0.8127 0.027 Uiso 1 1 calc R . .
H8C H 1.1828 0.6092 0.8096 0.027 Uiso 1 1 calc R . .
C13A C 0.7042(4) 0.65818(10) 0.5719(4) 0.0131(10) Uani 1 1 d . . .
C12 C 0.8780(4) 0.67329(11) 0.6049(4) 0.0170(10) Uani 1 1 d . . .
H12 H 0.9589 0.6773 0.6422 0.020 Uiso 1 1 calc R . .
C17 C 0.6195(5) 0.67113(12) 0.3887(4) 0.0213(11) Uani 1 1 d . . .
C16 C 0.5171(4) 0.65848(12) 0.3907(4) 0.0213(12) Uani 1 1 d . . .
H16 H 0.4484 0.6581 0.3288 0.026 Uiso 1 1 calc R . .
C15 C 0.5119(4) 0.64677(12) 0.4774(4) 0.0195(11) Uani 1 1 d . . .
C18 C 0.3998(5) 0.63324(15) 0.4715(4) 0.0314(14) Uani 1 1 d . . .
H18A H 0.4157 0.6137 0.4982 0.038 Uiso 1 1 calc R . .
H18B H 0.3431 0.6328 0.3999 0.038 Uiso 1 1 calc R . .
H18C H 0.3677 0.6444 0.5125 0.038 Uiso 1 1 calc R . .
F1 F 0.7328(2) 0.68872(6) 0.8956(2) 0.0181(6) Uani 1 1 d . . .
F2 F 0.7396(3) 0.74473(7) 0.9293(3) 0.0280(7) Uani 1 1 d . . .
F3 F 0.9050(3) 0.77817(6) 0.9043(3) 0.0291(7) Uani 1 1 d . . .
F4 F 1.0621(2) 0.75398(6) 0.8387(2) 0.0202(6) Uani 1 1 d . . .
F5 F 1.0584(2) 0.69832(6) 0.8032(2) 0.0183(6) Uani 1 1 d . . .
F6 F 0.6096(2) 0.69490(6) 0.6952(2) 0.0178(6) Uani 1 1 d . . .
F7 F 0.4727(3) 0.73545(6) 0.7181(2) 0.0248(7) Uani 1 1 d . . .
F8 F 0.2720(3) 0.72192(7) 0.7407(2) 0.0230(7) Uani 1 1 d . . .
F9 F 0.2059(2) 0.66638(7) 0.7315(2) 0.0260(7) Uani 1 1 d . . .
F10 F 0.3418(3) 0.62472(7) 0.7138(3) 0.0255(7) Uani 1 1 d . . .
F11 F 0.8343(2) 0.59836(7) 0.9299(2) 0.0227(7) Uani 1 1 d . . .
F12 F 0.9217(3) 0.58506(8) 1.1281(3) 0.0335(8) Uani 1 1 d . . .
F13 F 1.1083(3) 0.61450(8) 1.2656(2) 0.0367(9) Uani 1 1 d . . .
F14 F 1.2030(3) 0.65825(7) 1.1977(2) 0.0296(8) Uani 1 1 d . . .
F15 F 1.1163(2) 0.67252(6) 0.9999(2) 0.0199(6) Uani 1 1 d . . .
F16 F 0.4747(3) 0.56737(7) 0.7048(3) 0.0338(8) Uani 1 1 d . . .
F17 F 0.4540(3) 0.53731(7) 0.8552(3) 0.0423(10) Uani 1 1 d . . .
F18 F 0.5374(3) 0.55822(8) 1.0510(3) 0.0341(8) Uani 1 1 d . . .
F19 F 0.6480(3) 0.60983(8) 1.0918(2) 0.0331(8) Uani 1 1 d . . .
F20 F 0.6709(3) 0.64017(7) 0.9435(2) 0.0247(7) Uani 1 1 d . . .
N9 N 0.9783(3) 0.77364(9) 0.5479(3) 0.0123(8) Uani 1 1 d . . .
C61 C 0.9232(4) 0.80106(10) 0.4943(4) 0.0149(10) Uani 1 1 d . . .
H61A H 0.8448 0.7966 0.4409 0.018 Uiso 1 1 calc R . .
H61B H 0.9714 0.8087 0.4590 0.018 Uiso 1 1 calc R . .
C62 C 0.9094(5) 0.82431(11) 0.5626(4) 0.0201(11) Uani 1 1 d . . .
H62A H 0.8474 0.8188 0.5862 0.024 Uiso 1 1 calc R . .
H62B H 0.9837 0.8266 0.6239 0.024 Uiso 1 1 calc R . .
C63 C 0.8773(5) 0.85235(11) 0.5053(4) 0.0208(11) Uani 1 1 d . . .
H63A H 0.7997 0.8504 0.4475 0.025 Uiso 1 1 calc R . .
H63B H 0.9355 0.8567 0.4760 0.025 Uiso 1 1 calc R . .
C64 C 0.8730(5) 0.87717(12) 0.5730(5) 0.0285(13) Uani 1 1 d . . .
H64A H 0.8126 0.8735 0.5994 0.034 Uiso 1 1 calc R . .
H64B H 0.8542 0.8948 0.5326 0.034 Uiso 1 1 calc R . .
H64C H 0.9494 0.8792 0.6306 0.034 Uiso 1 1 calc R . .
C65 C 1.0989(4) 0.77972(11) 0.6318(4) 0.0130(10) Uani 1 1 d . . .
H65A H 1.0884 0.7904 0.6876 0.016 Uiso 1 1 calc R . .
H65B H 1.1367 0.7613 0.6608 0.016 Uiso 1 1 calc R . .
C66 C 1.1808(4) 0.79643(11) 0.5977(4) 0.0163(10) Uani 1 1 d . . .
H66A H 1.1493 0.8159 0.5771 0.020 Uiso 1 1 calc R . .
H66B H 1.1862 0.7870 0.5375 0.020 Uiso 1 1 calc R . .
C67 C 1.3018(4) 0.79825(12) 0.6841(4) 0.0182(11) Uani 1 1 d . . .
H67A H 1.3324 0.7787 0.7046 0.022 Uiso 1 1 calc R . .
H67B H 1.2954 0.8076 0.7442 0.022 Uiso 1 1 calc R . .
C68 C 1.3878(5) 0.81492(13) 0.6539(4) 0.0257(13) Uani 1 1 d . . .
H68A H 1.4010 0.8047 0.5993 0.031 Uiso 1 1 calc R . .
H68B H 1.4623 0.8169 0.7137 0.031 Uiso 1 1 calc R . .
H68C H 1.3556 0.8339 0.6292 0.031 Uiso 1 1 calc R . .
C69 C 0.9877(4) 0.75379(11) 0.4676(4) 0.0149(10) Uani 1 1 d . . .
H69A H 1.0210 0.7647 0.4259 0.018 Uiso 1 1 calc R . .
H69B H 0.9075 0.7478 0.4213 0.018 Uiso 1 1 calc R . .
C70 C 1.0613(4) 0.72708(11) 0.5079(4) 0.0177(11) Uani 1 1 d . . .
H70A H 1.0361 0.7173 0.5574 0.021 Uiso 1 1 calc R . .
H70B H 1.1447 0.7325 0.5444 0.021 Uiso 1 1 calc R . .
C71 C 1.0487(4) 0.70662(11) 0.4200(4) 0.0181(11) Uani 1 1 d . . .
H71A H 0.9682 0.6987 0.3913 0.022 Uiso 1 1 calc R . .
H71B H 1.0599 0.7174 0.3647 0.022 Uiso 1 1 calc R . .
C72 C 1.1360(5) 0.68220(12) 0.4539(4) 0.0299(14) Uani 1 1 d . . .
H72A H 1.2159 0.6899 0.4792 0.036 Uiso 1 1 calc R . .
H72B H 1.1229 0.6695 0.3955 0.036 Uiso 1 1 calc R . .
H72C H 1.1256 0.6715 0.5088 0.036 Uiso 1 1 calc R . .
C73 C 0.9056(4) 0.76026(11) 0.6007(4) 0.0148(10) Uani 1 1 d . . .
H73A H 0.9455 0.7426 0.6359 0.018 Uiso 1 1 calc R . .
H73B H 0.9041 0.7736 0.6541 0.018 Uiso 1 1 calc R . .
C74 C 0.7801(4) 0.75282(11) 0.5310(4) 0.0180(11) Uani 1 1 d . . .
H74A H 0.7795 0.7377 0.4821 0.022 Uiso 1 1 calc R . .
H74B H 0.7402 0.7699 0.4911 0.022 Uiso 1 1 calc R . .
C75 C 0.7146(5) 0.74229(11) 0.5966(4) 0.0220(12) Uani 1 1 d . . .
H75A H 0.6441 0.7315 0.5523 0.026 Uiso 1 1 calc R . .
H75B H 0.7661 0.7291 0.6502 0.026 Uiso 1 1 calc R . .
C76 C 0.6775(5) 0.76662(12) 0.6476(5) 0.0274(13) Uani 1 1 d . . .
H76A H 0.7470 0.7772 0.6924 0.033 Uiso 1 1 calc R . .
H76B H 0.6367 0.7589 0.6884 0.033 Uiso 1 1 calc R . .
H76C H 0.6248 0.7795 0.5948 0.033 Uiso 1 1 calc R . .
N10 N 0.8212(4) 0.53505(9) 0.3064(3) 0.0173(9) Uani 1 1 d . . .
C81 C 0.9492(4) 0.52877(11) 0.3730(4) 0.0188(11) Uani 1 1 d . . .
H81A H 0.9640 0.5336 0.4450 0.023 Uiso 1 1 calc R . .
H81B H 0.9626 0.5080 0.3702 0.023 Uiso 1 1 calc R . .
C82 C 1.0383(5) 0.54460(14) 0.3441(5) 0.0326(14) Uani 1 1 d . B .
H82A H 1.0226 0.5654 0.3417 0.039 Uiso 1 1 calc R . .
H82B H 1.0302 0.5385 0.2749 0.039 Uiso 1 1 calc R . .
C83 C 1.1631(5) 0.53866(14) 0.4216(5) 0.0345(15) Uani 1 1 d . . .
H83A H 1.1659 0.5421 0.4912 0.041 Uiso 1 1 calc R A 1
H83B H 1.1800 0.5182 0.4170 0.041 Uiso 1 1 calc R A 1
C84 C 1.2569(12) 0.5553(3) 0.4108(10) 0.052(4) Uiso 0.581(16) 1 d P B 1
C84' C 1.1867(14) 0.5579(4) 0.5139(12) 0.039(5) Uiso 0.419(16) 1 d P B 2
C85 C 0.7887(5) 0.52556(11) 0.1960(4) 0.0212(11) Uani 1 1 d . . .
H85A H 0.7059 0.5309 0.1555 0.025 Uiso 1 1 calc R . .
H85B H 0.8373 0.5365 0.1680 0.025 Uiso 1 1 calc R . .
C86 C 0.8028(5) 0.49416(12) 0.1792(4) 0.0233(12) Uani 1 1 d . . .
H86A H 0.7644 0.4826 0.2152 0.028 Uiso 1 1 calc R . .
H86B H 0.8871 0.4891 0.2072 0.028 Uiso 1 1 calc R . .
C87 C 0.7464(5) 0.48779(12) 0.0634(4) 0.0279(13) Uani 1 1 d . . .
H87A H 0.6629 0.4935 0.0358 0.033 Uiso 1 1 calc R . .
H87B H 0.7858 0.4994 0.0282 0.033 Uiso 1 1 calc R . .
C88 C 0.7550(6) 0.45654(13) 0.0403(5) 0.0321(14) Uani 1 1 d . . .
H88A H 0.8376 0.4509 0.0661 0.039 Uiso 1 1 calc R . .
H88B H 0.7179 0.4534 -0.0340 0.039 Uiso 1 1 calc R . .
H88C H 0.7148 0.4450 0.0739 0.039 Uiso 1 1 calc R . .
C89 C 0.7503(5) 0.51913(11) 0.3553(4) 0.0226(12) Uani 1 1 d . . .
H89A H 0.7701 0.4986 0.3581 0.027 Uiso 1 1 calc R . .
H89B H 0.7753 0.5259 0.4270 0.027 Uiso 1 1 calc R . .
C90 C 0.6180(5) 0.52214(13) 0.3022(5) 0.0326(14) Uani 1 1 d . D .
H90A H 0.5909 0.5149 0.2310 0.039 Uiso 1 1 calc R . .
H90B H 0.5963 0.5426 0.2993 0.039 Uiso 1 1 calc R . .
C91 C 0.5577(5) 0.50525(14) 0.3603(5) 0.0366(15) Uani 1 1 d D . .
H91A H 0.5679 0.4846 0.3512 0.044 Uiso 1 1 calc R C 1
H91B H 0.5984 0.5096 0.4345 0.044 Uiso 1 1 calc R C 1
C92 C 0.4278(14) 0.5111(7) 0.328(3) 0.050(8) Uiso 0.42(7) 1 d PD D 1
C92' C 0.4242(9) 0.5041(5) 0.2951(18) 0.041(6) Uiso 0.58(7) 1 d PD D 2
C93 C 0.7955(5) 0.56685(10) 0.3019(4) 0.0176(11) Uani 1 1 d . . .
H93A H 0.7114 0.5698 0.2581 0.021 Uiso 1 1 calc R . .
H93B H 0.8413 0.5765 0.2681 0.021 Uiso 1 1 calc R . .
C94 C 0.8228(5) 0.58116(11) 0.4049(4) 0.0244(12) Uani 1 1 d . . .
H94A H 0.9064 0.5782 0.4500 0.029 Uiso 1 1 calc R . .
H94B H 0.7748 0.5723 0.4383 0.029 Uiso 1 1 calc R . .
C95 C 0.7971(5) 0.61306(12) 0.3916(5) 0.0275(13) Uani 1 1 d . . .
H95A H 0.7137 0.6157 0.3450 0.033 Uiso 1 1 calc R . .
H95B H 0.8080 0.6212 0.4591 0.033 Uiso 1 1 calc R . .
C96 C 0.8718(7) 0.62972(13) 0.3495(5) 0.0413(17) Uani 1 1 d . . .
H96A H 0.9547 0.6257 0.3905 0.050 Uiso 1 1 calc R . .
H96B H 0.8572 0.6502 0.3526 0.050 Uiso 1 1 calc R . .
H96C H 0.8519 0.6241 0.2780 0.050 Uiso 1 1 calc R . .
C101 C 1.0402(12) 0.4902(4) 1.0434(12) 0.052(4) Uiso 0.50 1 d PDU E -1
C102 C 0.9774(10) 0.4796(3) 0.9541(10) 0.024(2) Uiso 0.50 1 d PDU E -1
H102 H 0.9795 0.4598 0.9408 0.029 Uiso 0.50 1 calc PR E -1
C103 C 0.8873(15) 0.5033(4) 0.8572(15) 0.070(5) Uiso 0.50 1 d PDU E -1
H103 H 0.8372 0.4988 0.7884 0.085 Uiso 0.50 1 calc PR E -1
C104 C 0.907(2) 0.5305(5) 0.905(2) 0.073(6) Uiso 0.50 1 d PDU E -1
H104 H 0.8662 0.5471 0.8700 0.087 Uiso 0.50 1 calc PR E -1
C105 C 0.9757(19) 0.5316(5) 0.9912(19) 0.084(6) Uiso 0.50 1 d PDU E -1
H105 H 0.9786 0.5515 1.0043 0.101 Uiso 0.50 1 calc PR E -1
C106 C 1.0646(16) 0.5200(4) 1.0958(16) 0.064(5) Uiso 0.50 1 d PDU E -1
H106 H 1.1118 0.5277 1.1613 0.077 Uiso 0.50 1 calc PR E -1
C107 C 1.130(2) 0.4711(5) 1.1310(18) 0.082(8) Uiso 0.50 1 d PDU E -1

loop_
_atom_site_aniso_label
_atom_site_aniso_U_11
_atom_site_aniso_U_22
_atom_site_aniso_U_33
_atom_site_aniso_U_23
_atom_site_aniso_U_13
_atom_site_aniso_U_12
Pt1 0.01141(9) 0.01078(9) 0.01138(9) 0.00014(7) 0.00516(7) 0.00013(7)
Pt2 0.01144(9) 0.01327(10) 0.01304(9) 0.00042(8) 0.00615(7) 0.00004(7)
N4 0.017(2) 0.011(2) 0.0076(19) 0.0067(16) 0.0030(16) 0.0037(16)
N3 0.020(2) 0.010(2) 0.011(2) -0.0014(16) 0.0030(17) -0.0026(17)
N8 0.018(2) 0.015(2) 0.017(2) -0.0006(18) 0.0070(17) -0.0003(17)
N1 0.018(2) 0.016(2) 0.023(2) -0.0047(19) 0.0061(18) -0.0034(18)
N13 0.0151(19) 0.010(2) 0.015(2) -0.0010(17) 0.0084(16) -0.0002(16)
N14 0.015(2) 0.019(2) 0.011(2) 0.0002(17) 0.0054(16) 0.0008(17)
N7 0.018(2) 0.014(2) 0.012(2) 0.0015(17) 0.0072(17) 0.0017(17)
N11 0.022(2) 0.016(2) 0.020(2) -0.0024(18) 0.0100(19) -0.0052(18)
O1 0.028(2) 0.0147(19) 0.025(2) -0.0053(16) 0.0092(17) 0.0063(16)
O2 0.035(2) 0.036(3) 0.017(2) 0.0111(18) 0.0085(17) 0.0045(19)
C41 0.017(2) 0.007(2) 0.013(2) 0.0051(19) 0.0033(19) 0.0022(18)
C42 0.015(2) 0.015(3) 0.012(2) 0.004(2) 0.0040(19) -0.0018(19)
C43 0.022(3) 0.012(3) 0.019(3) -0.002(2) 0.011(2) 0.004(2)
C44 0.025(3) 0.014(3) 0.017(3) 0.000(2) 0.003(2) 0.000(2)
C45 0.016(2) 0.015(3) 0.009(2) 0.0032(19) 0.0005(18) -0.0058(19)
C46 0.011(2) 0.018(3) 0.007(2) -0.0030(19) 0.0013(18) -0.0004(19)
C51 0.017(2) 0.014(3) 0.009(2) 0.0005(19) 0.0044(19) 0.0000(19)
C52 0.017(2) 0.023(3) 0.012(2) 0.000(2) 0.005(2) -0.002(2)
C53 0.022(3) 0.011(2) 0.014(2) 0.001(2) 0.005(2) 0.002(2)
C54 0.019(2) 0.018(3) 0.013(2) 0.003(2) 0.006(2) 0.006(2)
C55 0.013(2) 0.023(3) 0.015(2) 0.003(2) 0.006(2) 0.002(2)
C56 0.021(3) 0.013(3) 0.016(3) 0.002(2) 0.005(2) -0.002(2)
C21 0.014(2) 0.018(3) 0.012(2) -0.001(2) 0.0064(19) 0.0034(19)
C22 0.013(2) 0.017(3) 0.020(3) 0.003(2) 0.005(2) 0.004(2)
C23 0.020(3) 0.021(3) 0.024(3) 0.008(2) 0.011(2) 0.002(2)
C24 0.025(3) 0.032(3) 0.014(3) 0.006(2) 0.008(2) 0.009(2)
C25 0.016(2) 0.022(3) 0.015(3) -0.003(2) 0.001(2) 0.002(2)
C26 0.019(2) 0.018(3) 0.018(3) 0.001(2) 0.010(2) 0.002(2)
C31 0.013(2) 0.016(3) 0.017(2) 0.002(2) 0.0058(19) 0.0010(19)
C32 0.015(2) 0.018(3) 0.024(3) -0.001(2) 0.008(2) -0.001(2)
C33 0.017(2) 0.028(3) 0.018(3) 0.005(2) 0.007(2) 0.004(2)
C34 0.018(3) 0.030(3) 0.028(3) 0.015(3) 0.015(2) 0.005(2)
C35 0.031(3) 0.013(3) 0.040(3) 0.003(2) 0.023(3) -0.008(2)
C36 0.021(3) 0.021(3) 0.025(3) -0.004(2) 0.012(2) -0.002(2)
C3A 0.016(2) 0.009(2) 0.011(2) 0.0046(18) 0.0051(19) 0.0020(18)
C2 0.015(2) 0.022(3) 0.026(3) -0.004(2) 0.010(2) -0.003(2)
C7 0.020(2) 0.015(3) 0.019(3) 0.004(2) 0.008(2) 0.006(2)
C6 0.020(3) 0.017(3) 0.020(3) -0.001(2) 0.008(2) 0.005(2)
C5 0.016(2) 0.012(3) 0.021(3) 0.004(2) 0.009(2) 0.001(2)
C8 0.017(3) 0.018(3) 0.033(3) -0.004(2) 0.012(2) -0.001(2)
C13A 0.020(2) 0.006(2) 0.013(2) -0.0022(19) 0.0065(19) 0.0021(18)
C12 0.018(2) 0.018(3) 0.018(3) -0.002(2) 0.010(2) -0.003(2)
C17 0.028(3) 0.020(3) 0.013(3) 0.007(2) 0.005(2) 0.011(2)
C16 0.019(3) 0.029(3) 0.011(2) 0.000(2) 0.001(2) 0.006(2)
C15 0.015(2) 0.025(3) 0.016(3) 0.001(2) 0.003(2) 0.005(2)
C18 0.019(3) 0.052(4) 0.020(3) -0.003(3) 0.005(2) -0.004(3)
F1 0.0189(14) 0.0184(16) 0.0214(15) -0.0002(13) 0.0127(12) -0.0029(12)
F2 0.0333(18) 0.0192(17) 0.043(2) -0.0029(15) 0.0267(16) 0.0055(14)
F3 0.0365(19) 0.0118(16) 0.040(2) -0.0038(14) 0.0160(16) -0.0007(14)
F4 0.0192(15) 0.0180(16) 0.0200(15) 0.0036(13) 0.0041(12) -0.0070(12)
F5 0.0166(14) 0.0183(16) 0.0226(16) -0.0014(13) 0.0106(12) 0.0000(12)
F6 0.0134(13) 0.0202(16) 0.0201(15) 0.0010(13) 0.0071(12) -0.0005(12)
F7 0.0250(16) 0.0162(16) 0.0344(18) -0.0004(14) 0.0132(14) 0.0006(13)
F8 0.0234(15) 0.0238(17) 0.0224(16) 0.0002(13) 0.0099(13) 0.0097(13)
F9 0.0170(15) 0.0327(19) 0.0339(18) 0.0064(15) 0.0159(14) 0.0033(13)
F10 0.0213(15) 0.0218(17) 0.0380(19) 0.0029(15) 0.0167(14) -0.0013(13)
F11 0.0203(15) 0.0228(17) 0.0225(16) 0.0049(13) 0.0058(13) -0.0057(13)
F12 0.0360(19) 0.036(2) 0.0285(19) 0.0170(16) 0.0127(15) -0.0030(16)
F13 0.038(2) 0.051(2) 0.0145(16) 0.0127(16) 0.0041(14) 0.0037(17)
F14 0.0283(17) 0.033(2) 0.0168(16) -0.0027(14) -0.0016(13) -0.0014(15)
F15 0.0196(15) 0.0161(16) 0.0185(15) -0.0004(12) 0.0018(12) -0.0054(12)
F16 0.044(2) 0.032(2) 0.0297(19) -0.0119(16) 0.0202(16) -0.0201(16)
F17 0.058(2) 0.024(2) 0.055(2) -0.0007(18) 0.033(2) -0.0197(18)
F18 0.0302(18) 0.039(2) 0.036(2) 0.0227(17) 0.0163(16) 0.0037(16)
F19 0.0301(18) 0.051(2) 0.0176(16) 0.0043(16) 0.0087(14) -0.0056(16)
F20 0.0325(17) 0.0222(17) 0.0195(16) -0.0045(13) 0.0106(14) -0.0098(14)
N9 0.0122(19) 0.014(2) 0.0099(19) -0.0006(16) 0.0035(16) 0.0001(16)
C61 0.017(2) 0.013(3) 0.011(2) 0.003(2) 0.0014(19) 0.0013(19)
C62 0.022(3) 0.019(3) 0.021(3) 0.002(2) 0.010(2) 0.000(2)
C63 0.022(3) 0.013(3) 0.025(3) 0.001(2) 0.006(2) 0.002(2)
C64 0.031(3) 0.015(3) 0.039(4) 0.005(3) 0.014(3) 0.007(2)
C65 0.008(2) 0.017(3) 0.011(2) -0.001(2) 0.0013(18) -0.0005(19)
C66 0.013(2) 0.022(3) 0.010(2) 0.001(2) 0.0001(19) -0.004(2)
C67 0.013(2) 0.024(3) 0.014(2) 0.000(2) 0.0003(19) 0.000(2)
C68 0.019(3) 0.034(3) 0.020(3) 0.005(2) 0.004(2) -0.006(2)
C69 0.016(2) 0.016(3) 0.009(2) -0.001(2) 0.0015(18) -0.001(2)
C70 0.021(3) 0.016(3) 0.017(3) -0.001(2) 0.009(2) -0.002(2)
C71 0.022(3) 0.014(3) 0.015(3) -0.002(2) 0.004(2) 0.000(2)
C72 0.036(3) 0.022(3) 0.024(3) -0.006(2) 0.004(3) 0.008(3)
C73 0.015(2) 0.018(3) 0.011(2) 0.002(2) 0.0049(19) 0.000(2)
C74 0.015(2) 0.018(3) 0.017(3) 0.004(2) 0.003(2) -0.004(2)
C75 0.021(3) 0.016(3) 0.026(3) 0.009(2) 0.007(2) -0.002(2)
C76 0.025(3) 0.027(3) 0.036(3) 0.009(3) 0.018(3) 0.007(2)
N10 0.022(2) 0.012(2) 0.018(2) 0.0004(18) 0.0074(18) 0.0004(17)
C81 0.020(3) 0.013(3) 0.020(3) 0.001(2) 0.005(2) 0.004(2)
C82 0.023(3) 0.032(4) 0.040(4) 0.013(3) 0.011(3) 0.005(3)
C83 0.026(3) 0.031(4) 0.042(4) 0.003(3) 0.010(3) 0.002(3)
C85 0.026(3) 0.019(3) 0.016(3) 0.000(2) 0.006(2) -0.001(2)
C86 0.026(3) 0.022(3) 0.020(3) 0.001(2) 0.007(2) 0.000(2)
C87 0.034(3) 0.024(3) 0.024(3) -0.005(2) 0.010(3) -0.002(3)
C88 0.039(3) 0.026(3) 0.030(3) -0.009(3) 0.014(3) -0.001(3)
C89 0.033(3) 0.014(3) 0.024(3) 0.004(2) 0.015(2) 0.001(2)
C90 0.031(3) 0.023(3) 0.047(4) 0.008(3) 0.018(3) 0.000(3)
C91 0.038(4) 0.029(4) 0.046(4) 0.000(3) 0.020(3) -0.010(3)
C93 0.023(3) 0.009(2) 0.022(3) 0.004(2) 0.011(2) 0.004(2)
C94 0.032(3) 0.016(3) 0.029(3) 0.000(2) 0.016(3) 0.000(2)
C95 0.034(3) 0.017(3) 0.033(3) -0.003(3) 0.015(3) 0.005(2)
C96 0.070(5) 0.014(3) 0.047(4) -0.005(3) 0.031(4) -0.010(3)

loop_
_atom_type_symbol
_atom_type_description
_atom_type_scat_dispersion_real
_atom_type_scat_dispersion_imag
_atom_type_scat_source
C C 0.0033 0.0016 'International Tables Vol C Tables 4.2.6.8 and 6.1.1.4'
H H 0.0000 0.0000 'International Tables Vol C Tables 4.2.6.8 and 6.1.1.4'
N N 0.0061 0.0033 'International Tables Vol C Tables 4.2.6.8 and 6.1.1.4'
O O 0.0106 0.0060 'International Tables Vol C Tables 4.2.6.8 and 6.1.1.4'
F F 0.0171 0.0103 'International Tables Vol C Tables 4.2.6.8 and 6.1.1.4'
Pt Pt -1.7033 8.3905 'International Tables Vol C Tables 4.2.6.8 and 6.1.1.4'

loop_
_geom_angle_atom_site_label_1
_geom_angle_atom_site_label_2
_geom_angle_atom_site_label_3
_geom_angle
_geom_angle_site_symmetry_1
_geom_angle_site_symmetry_3
_geom_angle_publ_flag
C21 Pt1 C41 90.5(2) . . ?
C21 Pt1 N13 177.92(17) . . ?
C41 Pt1 N13 89.57(17) . . ?
C21 Pt1 N4 92.64(17) . . ?
C41 Pt1 N4 169.95(17) . . ?
N13 Pt1 N4 86.99(15) . . ?
C51 Pt2 C31 89.57(19) . . ?
C51 Pt2 N3 174.81(17) . . ?
C31 Pt2 N3 92.74(18) . . ?
C51 Pt2 N14 91.29(17) . . ?
C31 Pt2 N14 175.18(18) . . ?
N3 Pt2 N14 86.02(16) . . ?
C3A N4 C5 114.3(4) . . ?
C3A N4 Pt1 123.9(3) . . ?
C5 N4 Pt1 120.4(3) . . ?
C3A N3 C2 103.5(4) . . ?
C3A N3 Pt2 134.5(3) . . ?
C2 N3 Pt2 121.4(3) . . ?
C3A N8 N1 111.2(4) . . ?
C3A N8 C7 125.3(4) . . ?
N1 N8 C7 123.5(4) . . ?
C2 N1 N8 100.5(4) . . ?
C13A N13 C12 103.4(4) . . ?
C13A N13 Pt1 136.1(3) . . ?
C12 N13 Pt1 120.5(3) . . ?
C13A N14 C15 115.2(4) . . ?
C13A N14 Pt2 122.9(3) . . ?
C15 N14 Pt2 121.9(3) . . ?
C13A N7 N11 111.2(4) . . ?
C13A N7 C17 125.0(4) . . ?
N11 N7 C17 123.6(4) . . ?
C12 N11 N7 101.9(4) . . ?
C46 C41 C42 112.3(4) . . ?
C46 C41 Pt1 121.5(4) . . ?
C42 C41 Pt1 126.2(4) . . ?
F1 C42 C43 116.1(4) . . ?
F1 C42 C41 119.9(4) . . ?
C43 C42 C41 124.0(4) . . ?
F2 C43 C44 119.0(4) . . ?
F2 C43 C42 120.3(4) . . ?
C44 C43 C42 120.7(5) . . ?
F3 C44 C43 120.9(5) . . ?
F3 C44 C45 121.1(5) . . ?
C43 C44 C45 117.9(5) . . ?
F4 C45 C46 121.2(4) . . ?
F4 C45 C44 118.9(4) . . ?
C46 C45 C44 119.9(5) . . ?
F5 C46 C45 115.0(4) . . ?
F5 C46 C41 119.9(4) . . ?
C45 C46 C41 125.1(4) . . ?
C52 C51 C56 113.3(4) . . ?
C52 C51 Pt2 122.6(4) . . ?
C56 C51 Pt2 124.1(4) . . ?
F6 C52 C53 115.0(5) . . ?
F6 C52 C51 120.5(4) . . ?
C53 C52 C51 124.5(5) . . ?
F7 C53 C52 121.7(5) . . ?
F7 C53 C54 118.9(4) . . ?
C52 C53 C54 119.4(5) . . ?
F8 C54 C55 120.4(4) . . ?
F8 C54 C53 120.5(5) . . ?
C55 C54 C53 119.0(5) . . ?
F9 C55 C54 119.2(4) . . ?
F9 C55 C56 121.1(5) . . ?
C54 C55 C56 119.7(5) . . ?
F10 C56 C55 115.4(4) . . ?
F10 C56 C51 120.6(4) . . ?
C55 C56 C51 123.9(5) . . ?
C26 C21 C22 112.3(4) . . ?
C26 C21 Pt1 126.1(4) . . ?
C22 C21 Pt1 121.6(4) . . ?
F11 C22 C23 115.7(5) . . ?
F11 C22 C21 119.6(4) . . ?
C23 C22 C21 124.8(5) . . ?
F12 C23 C22 121.2(5) . . ?
F12 C23 C24 118.8(5) . . ?
C22 C23 C24 120.0(5) . . ?
F13 C24 C25 120.2(5) . . ?
F13 C24 C23 121.4(5) . . ?
C25 C24 C23 118.4(5) . . ?
F14 C25 C24 119.6(5) . . ?
F14 C25 C26 120.6(5) . . ?
C24 C25 C26 119.8(5) . . ?
F15 C26 C25 115.6(4) . . ?
F15 C26 C21 119.8(4) . . ?
C25 C26 C21 124.6(5) . . ?
C36 C31 C32 112.8(5) . . ?
C36 C31 Pt2 121.8(4) . . ?
C32 C31 Pt2 125.4(4) . . ?
F20 C32 C33 115.6(5) . . ?
F20 C32 C31 120.0(5) . . ?
C33 C32 C31 124.4(5) . . ?
F19 C33 C32 120.7(5) . . ?
F19 C33 C34 119.7(5) . . ?
C32 C33 C34 119.6(5) . . ?
F18 C34 C35 121.7(5) . . ?
F18 C34 C33 120.0(5) . . ?
C35 C34 C33 118.3(5) . . ?
C34 C35 F17 119.2(5) . . ?
C34 C35 C36 120.4(5) . . ?
F17 C35 C36 120.4(5) . . ?
F16 C36 C35 115.5(5) . . ?
F16 C36 C31 120.0(5) . . ?
C35 C36 C31 124.5(5) . . ?
N4 C3A N3 129.3(4) . . ?
N4 C3A N8 122.9(4) . . ?
N3 C3A N8 107.8(4) . . ?
N1 C2 N3 117.0(5) . . ?
O1 C7 N8 120.6(5) . . ?
O1 C7 C6 129.1(5) . . ?
N8 C7 C6 110.4(4) . . ?
C5 C6 C7 123.2(5) . . ?
C6 C5 N4 124.0(5) . . ?
C6 C5 C8 119.2(4) . . ?
N4 C5 C8 116.7(4) . . ?
N14 C13A N13 129.6(4) . . ?
N14 C13A N7 123.0(4) . . ?
N13 C13A N7 107.5(4) . . ?
N11 C12 N13 116.0(4) . . ?
O2 C17 N7 120.5(5) . . ?
O2 C17 C16 129.2(5) . . ?
N7 C17 C16 110.3(4) . . ?
C15 C16 C17 123.4(5) . . ?
N14 C15 C16 123.1(5) . . ?
N14 C15 C18 117.3(5) . . ?
C16 C15 C18 119.6(5) . . ?
C61 N9 C69 107.4(3) . . ?
C61 N9 C73 111.0(4) . . ?
C69 N9 C73 111.1(4) . . ?
C61 N9 C65 110.0(4) . . ?
C69 N9 C65 110.9(4) . . ?
C73 N9 C65 106.5(3) . . ?
N9 C61 C62 115.7(4) . . ?
C63 C62 C61 110.5(4) . . ?
C62 C63 C64 112.9(5) . . ?
C66 C65 N9 115.1(4) . . ?
C65 C66 C67 110.4(4) . . ?
C66 C67 C68 112.6(4) . . ?
N9 C69 C70 116.0(4) . . ?
C69 C70 C71 110.9(4) . . ?
C72 C71 C70 112.7(4) . . ?
C74 C73 N9 115.6(4) . . ?
C73 C74 C75 109.5(4) . . ?
C76 C75 C74 112.6(4) . . ?
C93 N10 C89 110.4(4) . . ?
C93 N10 C85 106.2(4) . . ?
C89 N10 C85 111.5(4) . . ?
C93 N10 C81 111.5(4) . . ?
C89 N10 C81 106.0(4) . . ?
C85 N10 C81 111.4(4) . . ?
C82 C81 N10 115.6(4) . . ?
C81 C82 C83 110.9(5) . . ?
C84 C83 C84' 83.6(9) . . ?
C84 C83 C82 116.9(7) . . ?
C84' C83 C82 107.7(8) . . ?
C86 C85 N10 116.6(4) . . ?
C85 C86 C87 109.0(4) . . ?
C88 C87 C86 112.2(5) . . ?
C90 C89 N10 116.1(4) . . ?
C89 C90 C91 110.5(5) . . ?
C92 C91 C90 115.7(10) . . ?
C92 C91 C92' 21.0(11) . . ?
C90 C91 C92' 109.5(8) . . ?
N10 C93 C94 115.5(4) . . ?
C93 C94 C95 111.0(5) . . ?
C96 C95 C94 115.1(5) . . ?
C102 C101 C106 137.7(16) . . ?
C102 C101 C107 121.0(16) . . ?
C106 C101 C107 101.0(12) . . ?
C101 C102 C103 117.9(14) . . ?
C104 C103 C102 104.8(17) . . ?
C105 C104 C103 117(3) . . ?
C104 C105 C106 157(3) . . ?
C105 C106 C101 85.8(16) . . ?

loop_
_geom_bond_atom_site_label_1
_geom_bond_atom_site_label_2
_geom_bond_distance
_geom_bond_site_symmetry_2
_geom_bond_publ_flag
Pt1 C21 2.006(5) . ?
Pt1 C41 2.007(5) . ?
Pt1 N13 2.094(4) . ?
Pt1 N4 2.122(4) . ?
Pt2 C51 2.008(5) . ?
Pt2 C31 2.010(5) . ?
Pt2 N3 2.100(4) . ?
Pt2 N14 2.105(4) . ?
N4 C3A 1.344(6) . ?
N4 C5 1.376(6) . ?
N3 C3A 1.345(6) . ?
N3 C2 1.356(6) . ?
N8 C3A 1.365(6) . ?
N8 N1 1.389(6) . ?
N8 C7 1.408(6) . ?
N1 C2 1.316(6) . ?
N13 C13A 1.353(6) . ?
N13 C12 1.375(6) . ?
N14 C13A 1.339(6) . ?
N14 C15 1.373(6) . ?
N7 C13A 1.366(6) . ?
N7 N11 1.377(6) . ?
N7 C17 1.410(6) . ?
N11 C12 1.303(6) . ?
O1 C7 1.235(6) . ?
O2 C17 1.226(6) . ?
C41 C46 1.393(7) . ?
C41 C42 1.397(7) . ?
C42 F1 1.353(5) . ?
C42 C43 1.378(7) . ?
C43 F2 1.357(5) . ?
C43 C44 1.371(7) . ?
C44 F3 1.347(6) . ?
C44 C45 1.376(7) . ?
C45 F4 1.356(5) . ?
C45 C46 1.370(7) . ?
C46 F5 1.365(5) . ?
C51 C52 1.392(7) . ?
C51 C56 1.396(7) . ?
C52 F6 1.358(5) . ?
C52 C53 1.374(7) . ?
C53 F7 1.347(6) . ?
C53 C54 1.380(7) . ?
C54 F8 1.350(5) . ?
C54 C55 1.372(7) . ?
C55 F9 1.346(5) . ?
C55 C56 1.380(7) . ?
C56 F10 1.356(6) . ?
C21 C26 1.393(7) . ?
C21 C22 1.401(7) . ?
C22 F11 1.356(6) . ?
C22 C23 1.365(7) . ?
C23 F12 1.356(6) . ?
C23 C24 1.377(8) . ?
C24 F13 1.353(6) . ?
C24 C25 1.373(8) . ?
C25 F14 1.357(6) . ?
C25 C26 1.381(7) . ?
C26 F15 1.362(6) . ?
C31 C36 1.383(7) . ?
C31 C32 1.391(7) . ?
C32 F20 1.348(6) . ?
C32 C33 1.379(7) . ?
C33 F19 1.350(6) . ?
C33 C34 1.381(8) . ?
C34 F18 1.353(6) . ?
C34 C35 1.356(8) . ?
C35 F17 1.364(6) . ?
C35 C36 1.380(7) . ?
C36 F16 1.363(6) . ?
C7 C6 1.408(7) . ?
C6 C5 1.367(7) . ?
C5 C8 1.504(7) . ?
C17 C16 1.416(8) . ?
C16 C15 1.374(7) . ?
C15 C18 1.503(7) . ?
N9 C61 1.510(6) . ?
N9 C69 1.512(6) . ?
N9 C73 1.523(6) . ?
N9 C65 1.524(6) . ?
C61 C62 1.513(7) . ?
C62 C63 1.512(7) . ?
C63 C64 1.524(7) . ?
C65 C66 1.510(6) . ?
C66 C67 1.517(6) . ?
C67 C68 1.519(7) . ?
C69 C70 1.520(7) . ?
C70 C71 1.532(7) . ?
C71 C72 1.517(7) . ?
C73 C74 1.518(6) . ?
C74 C75 1.545(7) . ?
C75 C76 1.518(8) . ?
N10 C93 1.519(6) . ?
N10 C89 1.520(6) . ?
N10 C85 1.521(6) . ?
N10 C81 1.521(6) . ?
C81 C82 1.520(8) . ?
C82 C83 1.528(8) . ?
C83 C84 1.461(14) . ?
C83 C84' 1.520(17) . ?
C85 C86 1.511(7) . ?
C86 C87 1.538(7) . ?
C87 C88 1.512(8) . ?
C89 C90 1.518(8) . ?
C90 C91 1.539(8) . ?
C91 C92 1.518(15) . ?
C91 C92' 1.546(12) . ?
C93 C94 1.520(7) . ?
C94 C95 1.523(7) . ?
C95 C96 1.509(8) . ?
C101 C102 1.29(2) . ?
C101 C106 1.55(3) . ?
C101 C107 1.58(3) . ?
C102 C103 1.77(2) . ?
C103 C104 1.42(3) . ?
C104 C105 1.18(3) . ?
C105 C106 1.55(3) . ?

loop_
_geom_hbond_atom_site_label_D
_geom_hbond_atom_site_label_H
_geom_hbond_atom_site_label_A
_geom_hbond_distance_DH
_geom_hbond_distance_HA
_geom_hbond_distance_DA
_geom_hbond_angle_DHA
_geom_hbond_site_symmetry_A
C89 H89B O1 0.99 2.54 3.436(7) 150.5 .
C81 H81A O1 0.99 2.45 3.390(6) 157.7 .
C81 H81B O1 0.99 2.27 3.211(6) 157.6 3_766
C85 H85A F18 0.99 2.40 3.348(6) 160.5 1_554
C91 H91A F16 0.99 2.55 3.504(7) 162.0 3_666
C66 H66B F2 0.99 2.41 3.374(6) 163.2 4_675
C65 H65A O2 0.99 2.14 3.075(6) 156.5 4_676
